data_2103073
loop_
_publ_author_name
'Portilla, Jaime'
'Quiroga, Jairo'
'Nogueras, Manuel'
'de la Torre, Jose M.'
'Cobo, Justo'
'Low, John N.'
'Glidewell, Christopher'

_publ_section_title
;
 Structural comparisons of isomeric series of
 7-aryl-benzo[<i>h</i>]pyrazolo[3,4-<i>b</i>]quinolines and
 11-aryl-benzo[<i>f</i>]pyrazolo[3,4-<i>b</i>]quinolines
;
_journal_coeditor_code BM5050
_journal_issue 1
_journal_name_full 'Acta Crystallographica Section B'
_journal_page_first 72
_journal_page_last 83
_journal_paper_doi 10.1107/S0108768107065743
_journal_volume 64
_journal_year 2008
_chemical_formula_moiety 'C28 H23 N3 O'
_chemical_formula_sum 'C28 H23 N3 O'
_chemical_formula_weight 417.49
_chemical_name_systematic
;
11-(4-methoxyphenyl)-10-methyl-8-phenyl-6,8-dihydro-
5H-benzo[f]pyrazolo[3,4-b]quinoline
;
_space_group_IT_number 14
_symmetry_cell_setting monoclinic
_symmetry_space_group_name_Hall '-P 2ybc'
_symmetry_space_group_name_H-M 'P 1 21/c 1'
_atom_sites_solution_hydrogens geom
_atom_sites_solution_primary direct
_atom_sites_solution_secondary difmap
_cell_angle_alpha 90.00
_cell_angle_beta 108.2580(10)
_cell_angle_gamma 90.00
_cell_formula_units_Z 16
_cell_length_a 18.0854(3)
_cell_length_b 21.2296(5)
_cell_length_c 23.8007(5)
_cell_measurement_reflns_used 19715
_cell_measurement_temperature 120(2)
_cell_measurement_theta_max 27.50
_cell_measurement_theta_min 2.95
_cell_volume 8678.1(3)
_computing_cell_refinement 'DENZO (Otwinowski & Minor, 1997) & COLLECT'
_computing_data_collection 'COLLECT (Hooft, 1999)'
_computing_data_reduction 'DENZO & COLLECT'
_computing_molecular_graphics 'PLATON (Spek, 2003)'
_computing_publication_material 'SHELXL-97 & PRPKAPPA (Ferguson, 1999)'
_computing_structure_refinement 'OSCAIL (McArdle, 2003 & SHELXL-97 (Sheldrick, 1997)'
_computing_structure_solution 'Sir2004 (Burla et al., 2005)'
_diffrn_ambient_temperature 120(2)
_diffrn_detector_area_resol_mean 9.091
_diffrn_measured_fraction_theta_full 0.997
_diffrn_measured_fraction_theta_max 0.988
_diffrn_measurement_device_type 'Bruker-Nonius KappaCCD'
_diffrn_measurement_method '\f & \w scans'
_diffrn_radiation_monochromator graphite
_diffrn_radiation_source 'Bruker-Nonius FR591 rotating anode'
_diffrn_radiation_type 'Mo K\a'
_diffrn_radiation_wavelength 0.71073
_diffrn_reflns_av_R_equivalents 0.1661
_diffrn_reflns_av_sigmaI/netI 0.2272
_diffrn_reflns_limit_h_max 22
_diffrn_reflns_limit_h_min -23
_diffrn_reflns_limit_k_max 26
_diffrn_reflns_limit_k_min -27
_diffrn_reflns_limit_l_max 30
_diffrn_reflns_limit_l_min -30
_diffrn_reflns_number 99695
_diffrn_reflns_theta_full 26.50
_diffrn_reflns_theta_max 27.50
_diffrn_reflns_theta_min 2.95
_diffrn_standards_decay_% 0
_diffrn_standards_number 0
_exptl_absorpt_coefficient_mu 0.079
_exptl_absorpt_correction_T_max 0.992
_exptl_absorpt_correction_T_min 0.934
_exptl_absorpt_correction_type multi-scan
_exptl_absorpt_process_details 'SADABS 2.10 (Sheldrick, 2003)'
_exptl_crystal_colour colourless
_exptl_crystal_density_diffrn 1.278
_exptl_crystal_density_method 'not measured'
_exptl_crystal_description lath
_exptl_crystal_F_000 3520
_exptl_crystal_size_max 0.90
_exptl_crystal_size_mid 0.30
_exptl_crystal_size_min 0.10
_refine_diff_density_max 0.261
_refine_diff_density_min -0.297
_refine_ls_extinction_method none
_refine_ls_goodness_of_fit_ref 0.980
_refine_ls_hydrogen_treatment constr
_refine_ls_matrix_type full
_refine_ls_number_parameters 1161
_refine_ls_number_reflns 19715
_refine_ls_number_restraints 0
_refine_ls_restrained_S_all 0.980
_refine_ls_R_factor_all 0.2409
_refine_ls_R_factor_gt 0.0963
_refine_ls_shift/su_max 0.000
_refine_ls_shift/su_mean 0.000
_refine_ls_structure_factor_coef Fsqd
_refine_ls_weighting_details 'w=1/[\s^2^(Fo^2^)+(0.0682P)^2^] where P=(Fo^2^+2Fc^2^)/3'
_refine_ls_weighting_scheme calc
_refine_ls_wR_factor_gt 0.1276
_refine_ls_wR_factor_ref 0.1688
_reflns_number_gt 8289
_reflns_number_total 19715
_reflns_threshold_expression I>2\s(I)
_cod_data_source_file bm5050.cif
_cod_data_source_block IX
_cod_depositor_comments
;
The following automatic conversions were performed:
'_exptl_absorpt_correction_type' value 'Multi-scan' changed to
'multi-scan' according to
'/home/saulius/struct/CIF-dictionaries/cif_core.dic' dictionary named
'cif_core.dic' version 2.4.1 from 2010-06-29.

Automatic conversion script
Id: cif_fix_enum 1527 2010-12-29 10:47:43Z saulius 

The following automatic conversions were performed:

'_exptl_absorpt_correction_type' value 'Multi-scan' changed to
'multi-scan' according to
/home/saulius/struct/CIF-dictionaries/cif_core.dic dictionary named
'cif_core.dic' version 2.4.1 from 2010-06-29.

Automatic conversion script
Id: cif_fix_values 1715 2011-07-08 13:25:40Z adriana 
;
_cod_original_sg_symbol_H-M 'P 21/c'
_cod_database_code 2103073

loop_
_symmetry_equiv_pos_as_xyz
'x, y, z'
'-x, y+1/2, -z+1/2'
'-x, -y, -z'
'x, -y+1/2, z+1/2'

loop_
_atom_site_type_symbol
_atom_site_label
_atom_site_fract_x
_atom_site_fract_y
_atom_site_fract_z
_atom_site_U_iso_or_equiv
_atom_site_adp_type
_atom_site_calc_flag
_atom_site_refinement_flags
_atom_site_occupancy
C C11 1.00741(15) 0.77687(13) 0.58326(12) 0.0341(7) Uani d . 1
C C12 0.98413(16) 0.82911(14) 0.54727(14) 0.0431(8) Uani d . 1
C C13 0.97377(17) 0.88632(14) 0.57157(14) 0.0483(8) Uani d . 1
C C14 0.98758(16) 0.89140(14) 0.63177(14) 0.0448(8) Uani d . 1
C C14A 1.01138(14) 0.83941(13) 0.66848(12) 0.0332(7) Uani d . 1
C C15 1.03120(15) 0.84432(12) 0.73444(12) 0.0367(7) Uani d . 1
C C16 1.10624(14) 0.80866(12) 0.76321(12) 0.0335(7) Uani d . 1
C C16A 1.09516(14) 0.74088(12) 0.74424(12) 0.0282(6) Uani d . 1
N N17 1.12998(11) 0.69846(10) 0.78567(9) 0.0293(5) Uani d . 1
C C17A 1.11599(14) 0.63841(13) 0.76781(11) 0.0269(6) Uani d . 1
N N18 1.14384(12) 0.58613(10) 0.80153(9) 0.0319(6) Uani d . 1
C C181 1.19480(15) 0.58010(13) 0.86040(12) 0.0346(7) Uani d . 1
C C182 1.23896(17) 0.52594(15) 0.87633(13) 0.0498(8) Uani d . 1
C C183 1.28718(18) 0.51901(17) 0.93440(14) 0.0598(10) Uani d . 1
C C184 1.29183(18) 0.56563(17) 0.97557(14) 0.0542(9) Uani d . 1
C C185 1.24901(17) 0.61971(16) 0.95893(13) 0.0477(8) Uani d . 1
C C186 1.20052(15) 0.62750(14) 0.90124(12) 0.0385(7) Uani d . 1
N N19 1.11322(13) 0.53242(10) 0.77010(10) 0.0365(6) Uani d . 1
C C110 1.06836(15) 0.55073(12) 0.71741(11) 0.0300(7) Uani d . 1
C C111 1.02341(15) 0.50250(12) 0.67412(11) 0.0369(7) Uani d . 1
C C11A 1.06866(14) 0.61779(12) 0.71247(11) 0.0261(6) Uani d . 1
C C120 1.03341(13) 0.66284(12) 0.66895(11) 0.0253(6) Uani d . 1
C C121 0.98514(14) 0.63964(11) 0.60980(11) 0.0245(6) Uani d . 1
C C122 0.90573(14) 0.64941(12) 0.58749(11) 0.0280(6) Uani d . 1
C C123 0.86207(14) 0.62503(12) 0.53299(11) 0.0297(7) Uani d . 1
C C124 0.89869(15) 0.59023(12) 0.49981(11) 0.0300(7) Uani d . 1
O O124 0.86229(10) 0.56352(9) 0.44608(7) 0.0395(5) Uani d . 1
C C127 0.77964(15) 0.56804(14) 0.42293(12) 0.0456(8) Uani d . 1
C C125 0.97852(14) 0.58127(12) 0.52145(11) 0.0297(6) Uani d . 1
C C126 1.02093(14) 0.60467(12) 0.57579(11) 0.0276(6) Uani d . 1
C C12A 1.04837(13) 0.72620(12) 0.68499(11) 0.0265(6) Uani d . 1
C C12B 1.02046(14) 0.78070(12) 0.64431(11) 0.0281(6) Uani d . 1
C C21 0.66787(14) 0.35957(12) 0.69753(11) 0.0302(6) Uani d . 1
C C22 0.64313(15) 0.41183(13) 0.66281(12) 0.0347(7) Uani d . 1
C C23 0.63352(15) 0.46876(13) 0.68777(12) 0.0367(7) Uani d . 1
C C24 0.64986(14) 0.47302(12) 0.74855(12) 0.0327(7) Uani d . 1
C C24A 0.67546(14) 0.42042(13) 0.78465(11) 0.0288(6) Uani d . 1
C C25 0.69849(15) 0.42512(12) 0.85102(11) 0.0341(7) Uani d . 1
C C26 0.77180(15) 0.38637(12) 0.87772(11) 0.0327(7) Uani d . 1
C C26A 0.75713(14) 0.31944(12) 0.85787(11) 0.0268(6) Uani d . 1
N N27 0.78800(11) 0.27572(10) 0.89894(9) 0.0271(5) Uani d . 1
C C27A 0.77232(14) 0.21626(13) 0.87975(11) 0.0266(6) Uani d . 1
N N28 0.79484(12) 0.16321(10) 0.91359(9) 0.0306(5) Uani d . 1
C C281 0.83816(14) 0.15588(13) 0.97451(11) 0.0305(7) Uani d . 1
C C282 0.83525(15) 0.09863(13) 1.00180(12) 0.0382(7) Uani d . 1
C C283 0.87902(17) 0.08979(15) 1.06026(13) 0.0446(8) Uani d . 1
C C284 0.92545(16) 0.13783(15) 1.09188(13) 0.0436(8) Uani d . 1
C C285 0.92764(15) 0.19497(14) 1.06483(12) 0.0395(7) Uani d . 1
C C286 0.88406(15) 0.20429(13) 1.00604(11) 0.0345(7) Uani d . 1
N N29 0.76457(13) 0.11051(10) 0.88073(10) 0.0372(6) Uani d . 1
C C210 0.72472(15) 0.12942(13) 0.82712(12) 0.0339(7) Uani d . 1
C C211 0.68576(18) 0.08099(13) 0.78146(13) 0.0524(9) Uani d . 1
C C21A 0.72712(14) 0.19671(12) 0.82320(11) 0.0267(6) Uani d . 1
C C220 0.69308(14) 0.24345(12) 0.78049(11) 0.0252(6) Uani d . 1
C C221 0.64050(14) 0.22418(12) 0.72115(11) 0.0250(6) Uani d . 1
C C222 0.56272(14) 0.24247(12) 0.70157(11) 0.0285(6) Uani d . 1
C C223 0.51414(14) 0.22522(12) 0.64587(11) 0.0302(7) Uani d . 1
C C224 0.54350(14) 0.18907(13) 0.60937(11) 0.0313(7) Uani d . 1
O O224 0.50175(10) 0.16956(9) 0.55337(8) 0.0421(5) Uani d . 1
C C227 0.42471(15) 0.19283(15) 0.52890(11) 0.0472(8) Uani d . 1
C C225 0.62082(15) 0.17007(13) 0.62857(12) 0.0376(7) Uani d . 1
C C226 0.66837(15) 0.18781(12) 0.68358(11) 0.0342(7) Uani d . 1
C C22A 0.71046(13) 0.30629(12) 0.79829(10) 0.0245(6) Uani d . 1
C C22B 0.68344(13) 0.36211(12) 0.75905(11) 0.0263(6) Uani d . 1
C C31 0.51657(15) 0.88414(13) 0.59611(12) 0.0341(7) Uani d . 1
C C32 0.49439(16) 0.93824(14) 0.56300(13) 0.0417(8) Uani d . 1
C C33 0.48605(17) 0.99434(14) 0.59015(14) 0.0468(8) Uani d . 1
C C34 0.50174(15) 0.99583(13) 0.65128(14) 0.0415(8) Uani d . 1
C C34A 0.52449(14) 0.94154(13) 0.68507(12) 0.0323(7) Uani d . 1
C C35 0.54609(15) 0.94297(12) 0.75123(11) 0.0354(7) Uani d . 1
C C36 0.61947(15) 0.90412(11) 0.77744(11) 0.0331(7) Uani d . 1
C C36A 0.60457(14) 0.83765(12) 0.75541(11) 0.0266(6) Uani d . 1
N N37 0.63600(11) 0.79272(10) 0.79477(9) 0.0275(5) Uani d . 1
C C37A 0.61833(14) 0.73419(12) 0.77441(11) 0.0254(6) Uani d . 1
N N38 0.63931(12) 0.67955(10) 0.80653(9) 0.0292(5) Uani d . 1
C C381 0.68499(14) 0.66857(13) 0.86639(11) 0.0297(7) Uani d . 1
C C382 0.68622(16) 0.60856(13) 0.88990(12) 0.0386(7) Uani d . 1
C C383 0.73102(17) 0.59687(14) 0.94765(12) 0.0433(8) Uani d . 1
C C384 0.77375(16) 0.64437(15) 0.98227(13) 0.0422(8) Uani d . 1
C C385 0.77183(15) 0.70376(15) 0.95907(12) 0.0430(8) Uani d . 1
C C386 0.72745(15) 0.71644(14) 0.90096(12) 0.0367(7) Uani d . 1
N N39 0.60248(12) 0.62852(10) 0.77286(10) 0.0341(6) Uani d . 1
C C310 0.56110(15) 0.65065(12) 0.72077(11) 0.0301(7) Uani d . 1
C C311 0.51080(16) 0.60658(12) 0.67589(12) 0.0413(8) Uani d . 1
C C31A 0.56981(13) 0.71743(12) 0.71819(11) 0.0247(6) Uani d . 1
C C320 0.53844(13) 0.76520(12) 0.67657(11) 0.0240(6) Uani d . 1
C C321 0.48690(14) 0.74555(11) 0.61645(11) 0.0245(6) Uani d . 1
C C322 0.40793(14) 0.75840(11) 0.59672(10) 0.0264(6) Uani d . 1
C C323 0.36069(14) 0.73730(12) 0.54184(11) 0.0294(6) Uani d . 1
C C324 0.39281(14) 0.70241(12) 0.50619(11) 0.0281(6) Uani d . 1
O O324 0.35200(10) 0.67856(9) 0.45186(7) 0.0392(5) Uani d . 1
C C327 0.27383(14) 0.69774(14) 0.42595(11) 0.0424(8) Uani d . 1
C C325 0.47151(14) 0.68903(12) 0.52530(11) 0.0327(7) Uani d . 1
C C326 0.51822(14) 0.71012(12) 0.57969(11) 0.0298(7) Uani d . 1
C C32A 0.55702(14) 0.82725(12) 0.69540(11) 0.0256(6) Uani d . 1
C C32B 0.53142(14) 0.88419(12) 0.65760(11) 0.0277(6) Uani d . 1
C C41 0.83177(14) 0.75472(13) 0.80761(12) 0.0330(7) Uani d . 1
C C42 0.85372(15) 0.80687(14) 0.84373(12) 0.0393(7) Uani d . 1
C C43 0.85862(15) 0.86521(14) 0.81973(13) 0.0422(8) Uani d . 1
C C44 0.84067(15) 0.87158(13) 0.75913(13) 0.0384(7) Uani d . 1
C C44A 0.81909(14) 0.81973(13) 0.72203(12) 0.0315(7) Uani d . 1
C C45 0.79793(15) 0.82619(13) 0.65602(11) 0.0372(7) Uani d . 1
C C46 0.72750(14) 0.78486(12) 0.62703(11) 0.0342(7) Uani d . 1
C C46A 0.74563(14) 0.71785(12) 0.64609(11) 0.0269(6) Uani d . 1
N N47 0.71628(11) 0.67451(10) 0.60418(9) 0.0277(5) Uani d . 1
C C47A 0.73691(14) 0.61516(12) 0.62144(11) 0.0260(6) Uani d . 1
N N48 0.71803(11) 0.56221(10) 0.58654(9) 0.0278(5) Uani d . 1
C C481 0.66704(14) 0.55344(13) 0.52815(11) 0.0304(7) Uani d . 1
C C482 0.65134(16) 0.49224(14) 0.50691(12) 0.0428(8) Uani d . 1
C C483 0.60279(18) 0.48269(15) 0.44961(13) 0.0530(9) Uani d . 1
C C484 0.56909(17) 0.53269(15) 0.41384(13) 0.0462(8) Uani d . 1
C C485 0.58467(16) 0.59313(15) 0.43548(12) 0.0439(8) Uani d . 1
C C486 0.63383(15) 0.60373(13) 0.49261(12) 0.0358(7) Uani d . 1
N N49 0.75598(12) 0.51016(10) 0.61770(9) 0.0313(5) Uani d . 1
C C410 0.79562(14) 0.52951(12) 0.67119(11) 0.0291(6) Uani d . 1
C C411 0.84154(15) 0.48245(12) 0.71485(11) 0.0389(7) Uani d . 1
C C41A 0.78514(13) 0.59607(12) 0.67671(11) 0.0262(6) Uani d . 1
C C420 0.81369(13) 0.64205(12) 0.72099(10) 0.0247(6) Uani d . 1
C C421 0.86213(14) 0.62013(12) 0.78058(11) 0.0252(6) Uani d . 1
C C422 0.94078(14) 0.63338(12) 0.80292(11) 0.0304(7) Uani d . 1
C C423 0.98573(15) 0.61046(12) 0.85775(11) 0.0327(7) Uani d . 1
C C424 0.95112(14) 0.57399(13) 0.89096(11) 0.0307(7) Uani d . 1
O O424 0.98921(10) 0.54886(9) 0.94533(7) 0.0391(5) Uani d . 1
C C427 1.07127(15) 0.55918(14) 0.96887(12) 0.0441(8) Uani d . 1
C C425 0.87197(15) 0.56124(13) 0.86938(11) 0.0351(7) Uani d . 1
C C426 0.82856(15) 0.58380(12) 0.81480(11) 0.0330(7) Uani d . 1
C C42A 0.79236(13) 0.70467(12) 0.70535(11) 0.0254(6) Uani d . 1
C C42B 0.81531(14) 0.75967(12) 0.74612(11) 0.0287(6) Uani d . 1
H H11 1.0147 0.7378 0.5663 0.041 Uiso calc R 1
H H12 0.9753 0.8257 0.5059 0.052 Uiso calc R 1
H H13 0.9572 0.9221 0.5468 0.058 Uiso calc R 1
H H14 0.9808 0.9309 0.6483 0.054 Uiso calc R 1
H H15A 0.9886 0.8262 0.7472 0.044 Uiso calc R 1
H H15B 1.0376 0.8891 0.7466 0.044 Uiso calc R 1
H H16A 1.1491 0.8274 0.7512 0.040 Uiso calc R 1
H H16B 1.1201 0.8115 0.8068 0.040 Uiso calc R 1
H H182 1.2364 0.4939 0.8480 0.060 Uiso calc R 1
H H183 1.3172 0.4817 0.9457 0.072 Uiso calc R 1
H H184 1.3245 0.5604 1.0152 0.065 Uiso calc R 1
H H185 1.2526 0.6521 0.9872 0.057 Uiso calc R 1
H H186 1.1714 0.6652 0.8899 0.046 Uiso calc R 1
H H11A 1.0462 0.4980 0.6420 0.055 Uiso calc R 1
H H11B 0.9691 0.5160 0.6578 0.055 Uiso calc R 1
H H11C 1.0256 0.4620 0.6943 0.055 Uiso calc R 1
H H122 0.8804 0.6733 0.6099 0.034 Uiso calc R 1
H H123 0.8075 0.6321 0.5185 0.036 Uiso calc R 1
H H12A 0.7564 0.5513 0.4519 0.068 Uiso calc R 1
H H12B 0.7611 0.5436 0.3862 0.068 Uiso calc R 1
H H12C 0.7646 0.6123 0.4148 0.068 Uiso calc R 1
H H125 1.0042 0.5587 0.4985 0.036 Uiso calc R 1
H H126 1.0754 0.5970 0.5905 0.033 Uiso calc R 1
H H21 0.6746 0.3209 0.6796 0.036 Uiso calc R 1
H H22 0.6325 0.4088 0.6212 0.042 Uiso calc R 1
H H23 0.6159 0.5047 0.6635 0.044 Uiso calc R 1
H H24 0.6436 0.5122 0.7659 0.039 Uiso calc R 1
H H25A 0.6559 0.4090 0.8650 0.041 Uiso calc R 1
H H25B 0.7083 0.4697 0.8634 0.041 Uiso calc R 1
H H26A 0.8149 0.4038 0.8651 0.039 Uiso calc R 1
H H26B 0.7872 0.3884 0.9214 0.039 Uiso calc R 1
H H282 0.8033 0.0656 0.9803 0.046 Uiso calc R 1
H H283 0.8772 0.0505 1.0789 0.053 Uiso calc R 1
H H284 0.9557 0.1315 1.1320 0.052 Uiso calc R 1
H H285 0.9591 0.2281 1.0866 0.047 Uiso calc R 1
H H286 0.8857 0.2437 0.9875 0.041 Uiso calc R 1
H H21A 0.7143 0.0770 0.7528 0.079 Uiso calc R 1
H H21B 0.6321 0.0941 0.7610 0.079 Uiso calc R 1
H H21C 0.6855 0.0403 0.8009 0.079 Uiso calc R 1
H H222 0.5425 0.2672 0.7267 0.034 Uiso calc R 1
H H223 0.4612 0.2382 0.6330 0.036 Uiso calc R 1
H H27A 0.3932 0.1793 0.5535 0.071 Uiso calc R 1
H H27B 0.4020 0.1763 0.4887 0.071 Uiso calc R 1
H H27C 0.4258 0.2389 0.5276 0.071 Uiso calc R 1
H H225 0.6409 0.1448 0.6037 0.045 Uiso calc R 1
H H226 0.7213 0.1749 0.6962 0.041 Uiso calc R 1
H H31 0.5219 0.8460 0.5768 0.041 Uiso calc R 1
H H32 0.4848 0.9370 0.5214 0.050 Uiso calc R 1
H H33 0.4698 1.0314 0.5673 0.056 Uiso calc R 1
H H34 0.4969 1.0343 0.6701 0.050 Uiso calc R 1
H H35A 0.5031 0.9255 0.7638 0.042 Uiso calc R 1
H H35B 0.5553 0.9870 0.7655 0.042 Uiso calc R 1
H H36A 0.6628 0.9223 0.7657 0.040 Uiso calc R 1
H H36B 0.6344 0.9047 0.8212 0.040 Uiso calc R 1
H H382 0.6564 0.5757 0.8664 0.046 Uiso calc R 1
H H383 0.7323 0.5557 0.9636 0.052 Uiso calc R 1
H H384 0.8044 0.6361 1.0220 0.051 Uiso calc R 1
H H385 0.8012 0.7366 0.9830 0.052 Uiso calc R 1
H H386 0.7264 0.7577 0.8852 0.044 Uiso calc R 1
H H31A 0.5310 0.6029 0.6423 0.062 Uiso calc R 1
H H31B 0.4575 0.6229 0.6620 0.062 Uiso calc R 1
H H31C 0.5109 0.5650 0.6939 0.062 Uiso calc R 1
H H322 0.3855 0.7821 0.6211 0.032 Uiso calc R 1
H H323 0.3066 0.7468 0.5289 0.035 Uiso calc R 1
H H32A 0.2439 0.6876 0.4527 0.064 Uiso calc R 1
H H32B 0.2513 0.6757 0.3883 0.064 Uiso calc R 1
H H32C 0.2721 0.7433 0.4189 0.064 Uiso calc R 1
H H325 0.4936 0.6651 0.5008 0.039 Uiso calc R 1
H H326 0.5722 0.7005 0.5924 0.036 Uiso calc R 1
H H41 0.8278 0.7149 0.8247 0.040 Uiso calc R 1
H H42 0.8655 0.8025 0.8853 0.047 Uiso calc R 1
H H43 0.8743 0.9009 0.8447 0.051 Uiso calc R 1
H H44 0.8431 0.9120 0.7426 0.046 Uiso calc R 1
H H45A 0.8423 0.8130 0.6428 0.045 Uiso calc R 1
H H45B 0.7856 0.8707 0.6444 0.045 Uiso calc R 1
H H46A 0.6824 0.7996 0.6386 0.041 Uiso calc R 1
H H46B 0.7138 0.7879 0.5834 0.041 Uiso calc R 1
H H482 0.6736 0.4574 0.5314 0.051 Uiso calc R 1
H H483 0.5926 0.4410 0.4348 0.064 Uiso calc R 1
H H484 0.5355 0.5256 0.3748 0.055 Uiso calc R 1
H H485 0.5616 0.6279 0.4111 0.053 Uiso calc R 1
H H486 0.6445 0.6455 0.5071 0.043 Uiso calc R 1
H H41A 0.8131 0.4712 0.7423 0.058 Uiso calc R 1
H H41B 0.8921 0.5006 0.7370 0.058 Uiso calc R 1
H H41C 0.8496 0.4446 0.6939 0.058 Uiso calc R 1
H H422 0.9646 0.6586 0.7804 0.037 Uiso calc R 1
H H423 1.0398 0.6197 0.8724 0.039 Uiso calc R 1
H H42A 1.0971 0.5416 0.9418 0.066 Uiso calc R 1
H H42B 1.0913 0.5386 1.0075 0.066 Uiso calc R 1
H H42C 1.0816 0.6045 0.9734 0.066 Uiso calc R 1
H H425 0.8478 0.5370 0.8923 0.042 Uiso calc R 1
H H426 0.7745 0.5744 0.8002 0.040 Uiso calc R 1

loop_
_atom_site_aniso_label
_atom_site_aniso_U_11
_atom_site_aniso_U_22
_atom_site_aniso_U_33
_atom_site_aniso_U_12
_atom_site_aniso_U_13
_atom_site_aniso_U_23
C11 0.0368(16) 0.0295(18) 0.0358(17) -0.0032(13) 0.0113(14) 0.0012(14)
C12 0.0459(19) 0.039(2) 0.0424(19) -0.0009(15) 0.0102(15) 0.0093(16)
C13 0.053(2) 0.032(2) 0.055(2) 0.0008(15) 0.0087(17) 0.0127(17)
C14 0.0407(18) 0.0277(19) 0.059(2) 0.0026(14) 0.0056(16) -0.0003(16)
C14A 0.0258(15) 0.0254(18) 0.0430(18) -0.0014(12) 0.0030(13) -0.0018(15)
C15 0.0347(16) 0.0255(17) 0.0459(19) -0.0018(13) 0.0067(14) -0.0110(14)
C16 0.0316(15) 0.0290(18) 0.0360(17) -0.0017(13) 0.0048(13) -0.0083(13)
C16A 0.0224(14) 0.0275(18) 0.0355(17) -0.0026(12) 0.0102(13) -0.0012(14)
N17 0.0277(12) 0.0264(14) 0.0325(13) -0.0020(10) 0.0076(10) -0.0023(12)
C17A 0.0250(14) 0.0263(17) 0.0286(16) 0.0015(12) 0.0074(12) 0.0012(13)
N18 0.0342(13) 0.0302(14) 0.0251(13) -0.0019(11) 0.0005(11) 0.0000(11)
C181 0.0314(16) 0.0399(19) 0.0278(17) -0.0040(14) 0.0025(13) 0.0072(15)
C182 0.052(2) 0.049(2) 0.040(2) 0.0056(17) 0.0038(16) 0.0073(16)
C183 0.059(2) 0.062(3) 0.047(2) 0.0094(18) -0.0010(18) 0.023(2)
C184 0.048(2) 0.070(3) 0.0329(19) -0.0160(19) -0.0039(16) 0.0152(19)
C185 0.0477(19) 0.055(2) 0.0347(19) -0.0221(17) 0.0044(15) 0.0046(16)
C186 0.0371(17) 0.046(2) 0.0295(17) -0.0109(14) 0.0058(14) 0.0055(15)
N19 0.0403(14) 0.0313(15) 0.0333(14) -0.0032(11) 0.0050(12) 0.0013(12)
C110 0.0315(16) 0.0288(18) 0.0286(16) -0.0035(12) 0.0079(13) 0.0001(13)
C111 0.0431(17) 0.0251(17) 0.0364(17) -0.0052(13) 0.0038(14) -0.0008(14)
C11A 0.0243(14) 0.0277(18) 0.0249(15) -0.0039(12) 0.0057(12) -0.0037(13)
C120 0.0199(13) 0.0302(18) 0.0252(15) -0.0003(12) 0.0060(12) 0.0001(13)
C121 0.0245(14) 0.0235(16) 0.0239(15) -0.0031(12) 0.0056(12) 0.0019(12)
C122 0.0272(15) 0.0292(17) 0.0281(16) -0.0024(12) 0.0095(13) -0.0020(13)
C123 0.0222(14) 0.0370(18) 0.0270(16) -0.0037(12) 0.0038(12) 0.0044(13)
C124 0.0353(17) 0.0315(17) 0.0206(15) -0.0064(13) 0.0051(13) 0.0013(13)
O124 0.0343(11) 0.0556(14) 0.0238(11) -0.0085(9) 0.0019(9) -0.0065(10)
C127 0.0335(18) 0.064(2) 0.0305(17) -0.0112(15) -0.0019(14) -0.0043(15)
C125 0.0331(16) 0.0331(17) 0.0244(15) -0.0012(13) 0.0110(13) -0.0020(13)
C126 0.0243(14) 0.0298(17) 0.0270(16) -0.0011(12) 0.0056(12) 0.0028(13)
C12A 0.0212(14) 0.0271(17) 0.0309(16) -0.0007(12) 0.0080(12) -0.0022(13)
C12B 0.0245(14) 0.0236(17) 0.0345(17) -0.0029(12) 0.0066(13) 0.0016(13)
C21 0.0358(16) 0.0263(17) 0.0296(16) -0.0040(13) 0.0121(13) -0.0027(13)
C22 0.0387(16) 0.0372(19) 0.0267(16) -0.0018(14) 0.0082(13) 0.0041(14)
C23 0.0360(16) 0.0337(19) 0.0370(18) -0.0012(13) 0.0066(14) 0.0095(15)
C24 0.0311(15) 0.0254(17) 0.0390(18) 0.0006(12) 0.0073(13) -0.0016(14)
C24A 0.0251(14) 0.0330(18) 0.0271(15) -0.0046(12) 0.0066(12) -0.0004(14)
C25 0.0405(17) 0.0276(17) 0.0324(17) -0.0017(13) 0.0086(14) -0.0072(13)
C26 0.0378(16) 0.0302(18) 0.0262(15) -0.0044(13) 0.0044(13) -0.0051(13)
C26A 0.0247(14) 0.0294(17) 0.0263(15) -0.0017(12) 0.0080(12) -0.0031(13)
N27 0.0268(12) 0.0266(14) 0.0265(13) -0.0008(10) 0.0062(10) -0.0002(11)
C27A 0.0246(14) 0.0293(18) 0.0269(16) 0.0023(12) 0.0094(12) 0.0015(14)
N28 0.0318(13) 0.0291(15) 0.0274(13) -0.0002(11) 0.0041(11) 0.0013(11)
C281 0.0260(15) 0.0400(19) 0.0266(16) 0.0050(13) 0.0096(13) 0.0051(14)
C282 0.0358(16) 0.040(2) 0.0362(18) 0.0005(14) 0.0083(14) 0.0083(15)
C283 0.0494(19) 0.047(2) 0.0381(19) 0.0146(16) 0.0152(16) 0.0163(16)
C284 0.0401(18) 0.057(2) 0.0306(17) 0.0108(16) 0.0070(14) 0.0092(17)
C285 0.0366(17) 0.048(2) 0.0298(17) 0.0056(15) 0.0051(14) 0.0006(15)
C286 0.0309(15) 0.0405(19) 0.0312(17) 0.0056(14) 0.0083(13) 0.0044(14)
N29 0.0405(14) 0.0282(15) 0.0376(15) -0.0025(11) 0.0046(12) -0.0012(12)
C210 0.0336(16) 0.0281(18) 0.0367(18) -0.0027(13) 0.0063(14) -0.0008(14)
C211 0.064(2) 0.0295(19) 0.051(2) -0.0072(16) -0.0005(17) -0.0030(16)
C21A 0.0253(14) 0.0263(18) 0.0281(16) -0.0015(12) 0.0079(12) -0.0020(13)
C220 0.0238(14) 0.0258(17) 0.0269(15) -0.0003(12) 0.0092(12) -0.0019(13)
C221 0.0238(14) 0.0248(16) 0.0247(15) -0.0046(11) 0.0052(12) -0.0014(12)
C222 0.0299(16) 0.0309(17) 0.0269(16) -0.0007(12) 0.0119(13) -0.0005(13)
C223 0.0234(14) 0.0370(18) 0.0309(16) -0.0018(12) 0.0097(13) 0.0012(13)
C224 0.0302(16) 0.0345(18) 0.0263(16) -0.0032(13) 0.0045(13) -0.0003(13)
O224 0.0315(11) 0.0603(15) 0.0289(11) 0.0018(9) 0.0012(9) -0.0095(10)
C227 0.0299(17) 0.082(3) 0.0273(17) -0.0027(16) 0.0050(14) -0.0014(16)
C225 0.0331(16) 0.045(2) 0.0331(17) 0.0051(13) 0.0083(14) -0.0128(14)
C226 0.0271(15) 0.0369(18) 0.0354(17) 0.0051(13) 0.0049(13) -0.0055(14)
C22A 0.0228(14) 0.0273(17) 0.0249(15) 0.0003(12) 0.0095(12) 0.0019(13)
C22B 0.0244(14) 0.0286(17) 0.0271(15) -0.0035(12) 0.0097(12) -0.0018(13)
C31 0.0387(16) 0.0297(18) 0.0345(17) -0.0017(13) 0.0125(14) 0.0011(14)
C32 0.0483(19) 0.038(2) 0.0370(18) -0.0026(15) 0.0107(15) 0.0064(16)
C33 0.055(2) 0.032(2) 0.047(2) 0.0004(15) 0.0076(16) 0.0114(16)
C34 0.0407(18) 0.0268(19) 0.052(2) 0.0023(14) 0.0080(15) 0.0005(16)
C34A 0.0316(16) 0.0256(18) 0.0368(17) -0.0033(13) 0.0067(13) -0.0022(14)
C35 0.0407(17) 0.0293(18) 0.0319(17) 0.0002(13) 0.0055(14) -0.0085(13)
C36 0.0351(16) 0.0270(17) 0.0323(16) -0.0018(13) 0.0036(13) -0.0057(13)
C36A 0.0240(14) 0.0249(17) 0.0305(16) -0.0015(12) 0.0079(12) -0.0027(13)
N37 0.0280(12) 0.0251(14) 0.0280(13) 0.0007(10) 0.0069(10) -0.0034(11)
C37A 0.0253(14) 0.0278(18) 0.0230(15) 0.0035(12) 0.0076(12) 0.0012(13)
N38 0.0338(13) 0.0287(14) 0.0222(12) 0.0012(11) 0.0046(10) -0.0005(11)
C381 0.0256(14) 0.0383(19) 0.0243(16) 0.0025(13) 0.0068(12) 0.0013(14)
C382 0.0505(19) 0.0343(19) 0.0303(17) 0.0079(14) 0.0114(15) 0.0033(14)
C383 0.053(2) 0.043(2) 0.0336(18) 0.0116(16) 0.0129(16) 0.0077(16)
C384 0.0375(17) 0.055(2) 0.0304(17) 0.0088(16) 0.0055(14) 0.0100(17)
C385 0.0360(17) 0.056(2) 0.0327(18) -0.0087(15) 0.0041(14) 0.0008(16)
C386 0.0328(16) 0.0413(19) 0.0333(17) -0.0065(14) 0.0067(14) 0.0040(15)
N39 0.0414(14) 0.0251(14) 0.0318(14) -0.0010(11) 0.0057(11) -0.0020(12)
C310 0.0335(16) 0.0279(18) 0.0283(16) 0.0017(13) 0.0088(13) 0.0011(13)
C311 0.0519(19) 0.0260(18) 0.0376(18) -0.0058(14) 0.0019(15) -0.0026(14)
C31A 0.0253(14) 0.0230(17) 0.0257(15) -0.0012(12) 0.0078(12) -0.0020(12)
C320 0.0221(14) 0.0250(17) 0.0263(15) 0.0006(12) 0.0094(12) -0.0024(13)
C321 0.0263(15) 0.0230(16) 0.0243(15) -0.0009(11) 0.0079(12) 0.0003(12)
C322 0.0281(15) 0.0276(17) 0.0245(15) 0.0027(12) 0.0099(12) -0.0020(12)
C323 0.0228(14) 0.0366(18) 0.0263(15) -0.0006(12) 0.0041(12) -0.0003(13)
C324 0.0278(15) 0.0318(17) 0.0221(15) -0.0022(12) 0.0042(12) -0.0033(13)
O324 0.0311(11) 0.0524(14) 0.0274(11) 0.0015(9) -0.0002(9) -0.0115(10)
C327 0.0286(16) 0.068(2) 0.0285(17) -0.0038(15) 0.0058(13) -0.0035(15)
C325 0.0297(16) 0.0369(18) 0.0320(16) 0.0032(13) 0.0103(13) -0.0073(14)
C326 0.0249(14) 0.0341(18) 0.0292(16) 0.0016(12) 0.0066(13) -0.0039(13)
C32A 0.0249(14) 0.0251(17) 0.0264(15) -0.0008(11) 0.0073(12) -0.0039(12)
C32B 0.0263(14) 0.0248(17) 0.0313(16) -0.0010(12) 0.0080(12) 0.0002(13)
C41 0.0306(16) 0.0348(19) 0.0351(17) -0.0034(13) 0.0126(13) -0.0059(14)
C42 0.0393(17) 0.047(2) 0.0327(17) -0.0059(15) 0.0123(14) -0.0088(16)
C43 0.0410(18) 0.042(2) 0.045(2) -0.0120(15) 0.0153(15) -0.0182(16)
C44 0.0394(17) 0.0316(19) 0.0452(19) -0.0068(13) 0.0145(15) -0.0073(15)
C44A 0.0280(15) 0.0333(19) 0.0314(17) -0.0004(13) 0.0066(13) -0.0037(14)
C45 0.0431(18) 0.0293(18) 0.0359(18) -0.0033(13) 0.0077(14) 0.0005(14)
C46 0.0322(16) 0.0326(18) 0.0330(16) 0.0028(13) 0.0032(13) -0.0004(14)
C46A 0.0225(14) 0.0307(18) 0.0267(16) 0.0003(12) 0.0067(12) -0.0015(13)
N47 0.0239(12) 0.0294(15) 0.0276(13) 0.0023(10) 0.0050(10) -0.0002(11)
C47A 0.0251(14) 0.0263(17) 0.0257(15) -0.0017(12) 0.0069(12) -0.0011(13)
N48 0.0296(12) 0.0288(14) 0.0235(12) -0.0012(10) 0.0060(10) -0.0013(11)
C481 0.0334(16) 0.0349(19) 0.0215(15) -0.0039(13) 0.0066(13) -0.0029(14)
C482 0.057(2) 0.039(2) 0.0282(17) -0.0141(15) 0.0070(15) -0.0018(15)
C483 0.073(2) 0.043(2) 0.0343(19) -0.0214(18) 0.0052(17) -0.0106(16)
C484 0.049(2) 0.052(2) 0.0294(18) -0.0109(16) -0.0001(15) -0.0068(17)
C485 0.0397(18) 0.052(2) 0.0313(18) 0.0076(15) -0.0016(14) -0.0038(16)
C486 0.0316(16) 0.0387(19) 0.0312(17) 0.0069(13) 0.0011(13) -0.0070(14)
N49 0.0365(13) 0.0275(14) 0.0290(13) 0.0014(11) 0.0089(11) 0.0003(11)
C410 0.0298(15) 0.0296(18) 0.0284(16) -0.0010(12) 0.0097(13) -0.0018(13)
C411 0.0446(18) 0.0338(19) 0.0351(17) 0.0072(14) 0.0078(14) 0.0050(14)
C41A 0.0243(14) 0.0288(18) 0.0254(15) -0.0007(12) 0.0074(12) 0.0008(13)
C420 0.0198(13) 0.0305(17) 0.0235(15) -0.0012(12) 0.0065(11) -0.0008(13)
C421 0.0242(14) 0.0268(17) 0.0237(15) -0.0014(11) 0.0062(12) -0.0016(12)
C422 0.0283(15) 0.0366(18) 0.0254(16) -0.0014(12) 0.0070(13) 0.0035(13)
C423 0.0243(15) 0.0401(19) 0.0296(16) -0.0033(13) 0.0024(13) 0.0009(14)
C424 0.0298(16) 0.0350(18) 0.0235(15) 0.0022(13) 0.0030(13) 0.0028(13)
O424 0.0344(11) 0.0508(13) 0.0261(11) -0.0051(9) 0.0007(9) 0.0122(9)
C427 0.0379(18) 0.051(2) 0.0339(17) -0.0015(14) -0.0027(14) 0.0118(15)
C425 0.0342(16) 0.0416(19) 0.0292(17) -0.0071(13) 0.0097(13) 0.0057(14)
C426 0.0276(15) 0.0384(18) 0.0305(16) -0.0057(13) 0.0056(13) -0.0003(14)
C42A 0.0199(13) 0.0318(18) 0.0248(15) -0.0016(12) 0.0074(12) -0.0050(13)
C42B 0.0231(14) 0.0330(18) 0.0280(16) -0.0038(12) 0.0050(12) -0.0054(13)

loop_
_atom_type_symbol
_atom_type_description
_atom_type_scat_dispersion_real
_atom_type_scat_dispersion_imag
_atom_type_scat_source
C C 0.0033 0.0016 'International Tables Vol C Tables 4.2.6.8 and 6.1.1.4'
H H 0.0000 0.0000 'International Tables Vol C Tables 4.2.6.8 and 6.1.1.4'
N N 0.0061 0.0033 'International Tables Vol C Tables 4.2.6.8 and 6.1.1.4'
O O 0.0106 0.0060 'International Tables Vol C Tables 4.2.6.8 and 6.1.1.4'

loop_
_geom_angle_atom_site_label_1
_geom_angle_atom_site_label_2
_geom_angle_atom_site_label_3
_geom_angle
_geom_angle_publ_flag
C12 C11 C12B 121.0(3) no
C12 C11 H11 119.5 no
C12B C11 H11 119.5 no
C13 C12 C11 120.0(3) no
C13 C12 H12 120.0 no
C11 C12 H12 120.0 no
C14 C13 C12 119.9(3) no
C14 C13 H13 120.0 no
C12 C13 H13 120.0 no
C13 C14 C14A 120.7(3) no
C13 C14 H14 119.6 no
C14A C14 H14 119.6 no
C14 C14A C12B 120.0(3) no
C14 C14A C15 121.9(3) no
C12B C14A C15 118.0(2) no
C14A C15 C16 108.9(2) no
C14A C15 H15A 109.9 no
C16 C15 H15A 109.9 no
C14A C15 H15B 109.9 no
C16 C15 H15B 109.9 no
H15A C15 H15B 108.3 no
C16A C16 C15 109.0(2) no
C16A C16 H16A 109.9 no
C15 C16 H16A 109.9 no
C16A C16 H16B 109.9 no
C15 C16 H16B 109.9 no
H16A C16 H16B 108.3 no
N17 C16A C12A 125.1(2) no
N17 C16A C16 115.8(2) no
C12A C16A C16 119.1(2) no
C16A N17 C17A 114.0(2) no
N17 C17A N18 125.8(2) no
N17 C17A C11A 126.5(2) no
N18 C17A C11A 107.6(2) no
C17A N18 N19 109.9(2) no
C17A N18 C181 131.0(2) no
N19 N18 C181 119.1(2) no
C186 C181 C182 120.2(3) no
C186 C181 N18 120.7(3) no
C182 C181 N18 119.0(3) no
C181 C182 C183 119.2(3) no
C181 C182 H182 120.4 no
C183 C182 H182 120.4 no
C184 C183 C182 120.7(3) no
C184 C183 H183 119.7 no
C182 C183 H183 119.7 no
C185 C184 C183 119.5(3) no
C185 C184 H184 120.2 no
C183 C184 H184 120.2 no
C184 C185 C186 120.6(3) no
C184 C185 H185 119.7 no
C186 C185 H185 119.7 no
C181 C186 C185 119.6(3) no
C181 C186 H186 120.2 no
C185 C186 H186 120.2 no
C110 N19 N18 107.1(2) no
N19 C110 C11A 110.8(2) no
N19 C110 C111 119.4(2) no
C11A C110 C111 129.8(2) no
C110 C111 H11A 109.5 no
C110 C111 H11B 109.5 no
H11A C111 H11B 109.5 no
C110 C111 H11C 109.5 no
H11A C111 H11C 109.5 no
H11B C111 H11C 109.5 no
C17A C11A C120 118.9(2) no
C17A C11A C110 104.6(2) no
C120 C11A C110 136.5(2) no
C12A C120 C11A 116.6(2) no
C12A C120 C121 125.5(2) no
C11A C120 C121 117.9(2) no
C122 C121 C126 118.1(2) no
C122 C121 C120 123.0(2) no
C126 C121 C120 118.9(2) no
C121 C122 C123 121.4(2) no
C121 C122 H122 119.3 no
C123 C122 H122 119.3 no
C122 C123 C124 119.7(2) no
C122 C123 H123 120.2 no
C124 C123 H123 120.2 no
O124 C124 C125 115.6(2) no
O124 C124 C123 125.2(2) no
C125 C124 C123 119.2(2) no
C124 O124 C127 118.3(2) no
O124 C127 H12A 109.5 no
O124 C127 H12B 109.5 no
H12A C127 H12B 109.5 no
O124 C127 H12C 109.5 no
H12A C127 H12C 109.5 no
H12B C127 H12C 109.5 no
C126 C125 C124 120.7(2) no
C126 C125 H125 119.7 no
C124 C125 H125 119.7 no
C125 C126 C121 120.9(2) no
C125 C126 H126 119.5 no
C121 C126 H126 119.5 no
C120 C12A C16A 118.7(2) no
C120 C12A C12B 124.8(2) no
C16A C12A C12B 116.5(2) no
C11 C12B C14A 118.3(2) no
C11 C12B C12A 122.8(2) no
C14A C12B C12A 118.8(2) no
C22 C21 C22B 121.2(3) no
C22 C21 H21 119.4 no
C22B C21 H21 119.4 no
C21 C22 C23 120.6(3) no
C21 C22 H22 119.7 no
C23 C22 H22 119.7 no
C22 C23 C24 119.5(3) no
C22 C23 H23 120.3 no
C24 C23 H23 120.3 no
C23 C24 C24A 120.7(3) no
C23 C24 H24 119.6 no
C24A C24 H24 119.6 no
C24 C24A C22B 119.8(2) no
C24 C24A C25 121.5(2) no
C22B C24A C25 118.7(2) no
C24A C25 C26 108.7(2) no
C24A C25 H25A 109.9 no
C26 C25 H25A 109.9 no
C24A C25 H25B 109.9 no
C26 C25 H25B 109.9 no
H25A C25 H25B 108.3 no
C26A C26 C25 109.7(2) no
C26A C26 H26A 109.7 no
C25 C26 H26A 109.7 no
C26A C26 H26B 109.7 no
C25 C26 H26B 109.7 no
H26A C26 H26B 108.2 no
N27 C26A C22A 124.8(2) no
N27 C26A C26 115.9(2) no
C22A C26A C26 119.3(2) no
C26A N27 C27A 114.1(2) no
N27 C27A N28 125.5(2) no
N27 C27A C21A 127.1(2) no
N28 C27A C21A 107.3(2) no
C27A N28 N29 110.0(2) no
C27A N28 C281 131.0(2) no
N29 N28 C281 118.9(2) no
C286 C281 C282 120.0(2) no
C286 C281 N28 121.0(2) no
C282 C281 N28 118.9(2) no
C283 C282 C281 119.8(3) no
C283 C282 H282 120.1 no
C281 C282 H282 120.1 no
C282 C283 C284 120.4(3) no
C282 C283 H283 119.8 no
C284 C283 H283 119.8 no
C285 C284 C283 119.7(3) no
C285 C284 H284 120.2 no
C283 C284 H284 120.2 no
C284 C285 C286 120.4(3) no
C284 C285 H285 119.8 no
C286 C285 H285 119.8 no
C281 C286 C285 119.7(3) no
C281 C286 H286 120.2 no
C285 C286 H286 120.2 no
C210 N29 N28 107.6(2) no
N29 C210 C21A 110.4(2) no
N29 C210 C211 118.9(2) no
C21A C210 C211 130.7(2) no
C210 C211 H21A 109.5 no
C210 C211 H21B 109.5 no
H21A C211 H21B 109.5 no
C210 C211 H21C 109.5 no
H21A C211 H21C 109.5 no
H21B C211 H21C 109.5 no
C27A C21A C220 118.3(2) no
C27A C21A C210 104.7(2) no
C220 C21A C210 136.9(2) no
C22A C220 C21A 116.3(2) no
C22A C220 C221 124.2(2) no
C21A C220 C221 119.5(2) no
C226 C221 C222 118.2(2) no
C226 C221 C220 120.6(2) no
C222 C221 C220 121.2(2) no
C223 C222 C221 121.1(2) no
C223 C222 H222 119.5 no
C221 C222 H222 119.5 no
C224 C223 C222 119.5(2) no
C224 C223 H223 120.2 no
C222 C223 H223 120.2 no
O224 C224 C223 125.0(2) no
O224 C224 C225 115.0(2) no
C223 C224 C225 120.0(2) no
C224 O224 C227 117.6(2) no
O224 C227 H27A 109.5 no
O224 C227 H27B 109.5 no
H27A C227 H27B 109.5 no
O224 C227 H27C 109.5 no
H27A C227 H27C 109.5 no
H27B C227 H27C 109.5 no
C226 C225 C224 119.9(3) no
C226 C225 H225 120.0 no
C224 C225 H225 120.0 no
C225 C226 C221 121.3(2) no
C225 C226 H226 119.3 no
C221 C226 H226 119.3 no
C220 C22A C26A 119.4(2) no
C220 C22A C22B 124.5(2) no
C26A C22A C22B 116.1(2) no
C21 C22B C24A 118.1(2) no
C21 C22B C22A 122.8(2) no
C24A C22B C22A 119.0(2) no
C32 C31 C32B 121.4(3) no
C32 C31 H31 119.3 no
C32B C31 H31 119.3 no
C31 C32 C33 120.3(3) no
C31 C32 H32 119.9 no
C33 C32 H32 119.9 no
C32 C33 C34 119.4(3) no
C32 C33 H33 120.3 no
C34 C33 H33 120.3 no
C34A C34 C33 120.8(3) no
C34A C34 H34 119.6 no
C33 C34 H34 119.6 no
C34 C34A C32B 120.1(3) no
C34 C34A C35 121.5(3) no
C32B C34A C35 118.3(2) no
C34A C35 C36 109.1(2) no
C34A C35 H35A 109.9 no
C36 C35 H35A 109.9 no
C34A C35 H35B 109.9 no
C36 C35 H35B 109.9 no
H35A C35 H35B 108.3 no
C36A C36 C35 109.2(2) no
C36A C36 H36A 109.8 no
C35 C36 H36A 109.8 no
C36A C36 H36B 109.8 no
C35 C36 H36B 109.8 no
H36A C36 H36B 108.3 no
N37 C36A C32A 125.5(2) no
N37 C36A C36 115.9(2) no
C32A C36A C36 118.6(2) no
C36A N37 C37A 114.2(2) no
N37 C37A N38 126.1(2) no
N37 C37A C31A 126.3(2) no
N38 C37A C31A 107.4(2) no
C37A N38 N39 109.8(2) no
C37A N38 C381 131.8(2) no
N39 N38 C381 118.2(2) no
C386 C381 C382 120.0(2) no
C386 C381 N38 121.1(2) no
C382 C381 N38 118.9(2) no
C383 C382 C381 119.7(3) no
C383 C382 H382 120.1 no
C381 C382 H382 120.1 no
C384 C383 C382 120.5(3) no
C384 C383 H383 119.7 no
C382 C383 H383 119.7 no
C385 C384 C383 119.6(3) no
C385 C384 H384 120.2 no
C383 C384 H384 120.2 no
C384 C385 C386 120.8(3) no
C384 C385 H385 119.6 no
C386 C385 H385 119.6 no
C381 C386 C385 119.4(3) no
C381 C386 H386 120.3 no
C385 C386 H386 120.3 no
C310 N39 N38 107.1(2) no
N39 C310 C31A 110.9(2) no
N39 C310 C311 119.2(2) no
C31A C310 C311 129.8(2) no
C310 C311 H31A 109.5 no
C310 C311 H31B 109.5 no
H31A C311 H31B 109.5 no
C310 C311 H31C 109.5 no
H31A C311 H31C 109.5 no
H31B C311 H31C 109.5 no
C37A C31A C320 119.0(2) no
C37A C31A C310 104.8(2) no
C320 C31A C310 136.0(2) no
C32A C320 C31A 116.7(2) no
C32A C320 C321 125.6(2) no
C31A C320 C321 117.6(2) no
C322 C321 C326 118.0(2) no
C322 C321 C320 122.4(2) no
C326 C321 C320 119.5(2) no
C321 C322 C323 121.3(2) no
C321 C322 H322 119.3 no
C323 C322 H322 119.3 no
C324 C323 C322 119.7(2) no
C324 C323 H323 120.2 no
C322 C323 H323 120.2 no
O324 C324 C325 115.5(2) no
O324 C324 C323 124.8(2) no
C325 C324 C323 119.7(2) no
C324 O324 C327 118.4(2) no
O324 C327 H32A 109.5 no
O324 C327 H32B 109.5 no
H32A C327 H32B 109.5 no
O324 C327 H32C 109.5 no
H32A C327 H32C 109.5 no
H32B C327 H32C 109.5 no
C326 C325 C324 120.5(2) no
C326 C325 H325 119.8 no
C324 C325 H325 119.8 no
C325 C326 C321 120.8(2) no
C325 C326 H326 119.6 no
C321 C326 H326 119.6 no
C320 C32A C36A 118.2(2) no
C320 C32A C32B 124.9(2) no
C36A C32A C32B 116.9(2) no
C31 C32B C34A 118.0(2) no
C31 C32B C32A 123.4(2) no
C34A C32B C32A 118.5(2) no
C42 C41 C42B 121.0(3) no
C42 C41 H41 119.5 no
C42B C41 H41 119.5 no
C43 C42 C41 120.4(3) no
C43 C42 H42 119.8 no
C41 C42 H42 119.8 no
C42 C43 C44 119.7(3) no
C42 C43 H43 120.1 no
C44 C43 H43 120.1 no
C43 C44 C44A 120.9(3) no
C43 C44 H44 119.6 no
C44A C44 H44 119.6 no
C44 C44A C42B 119.9(3) no
C44 C44A C45 121.4(3) no
C42B C44A C45 118.6(2) no
C44A C45 C46 108.9(2) no
C44A C45 H45A 109.9 no
C46 C45 H45A 109.9 no
C44A C45 H45B 109.9 no
C46 C45 H45B 109.9 no
H45A C45 H45B 108.3 no
C46A C46 C45 109.7(2) no
C46A C46 H46A 109.7 no
C45 C46 H46A 109.7 no
C46A C46 H46B 109.7 no
C45 C46 H46B 109.7 no
H46A C46 H46B 108.2 no
N47 C46A C42A 125.2(2) no
N47 C46A C46 115.4(2) no
C42A C46A C46 119.4(2) no
C46A N47 C47A 114.2(2) no
N47 C47A N48 126.2(2) no
N47 C47A C41A 126.5(2) no
N48 C47A C41A 107.2(2) no
C47A N48 N49 109.90(19) no
C47A N48 C481 131.4(2) no
N49 N48 C481 118.7(2) no
C486 C481 C482 120.0(2) no
C486 C481 N48 121.6(2) no
C482 C481 N48 118.3(2) no
C483 C482 C481 119.2(3) no
C483 C482 H482 120.4 no
C481 C482 H482 120.4 no
C484 C483 C482 121.1(3) no
C484 C483 H483 119.5 no
C482 C483 H483 119.5 no
C483 C484 C485 119.2(3) no
C483 C484 H484 120.4 no
C485 C484 H484 120.4 no
C484 C485 C486 120.6(3) no
C484 C485 H485 119.7 no
C486 C485 H485 119.7 no
C481 C486 C485 119.8(3) no
C481 C486 H486 120.1 no
C485 C486 H486 120.1 no
C410 N49 N48 107.3(2) no
N49 C410 C41A 110.4(2) no
N49 C410 C411 118.7(2) no
C41A C410 C411 130.9(2) no
C410 C411 H41A 109.5 no
C410 C411 H41B 109.5 no
H41A C411 H41B 109.5 no
C410 C411 H41C 109.5 no
H41A C411 H41C 109.5 no
H41B C411 H41C 109.5 no
C47A C41A C420 118.6(2) no
C47A C41A C410 105.2(2) no
C420 C41A C410 136.1(2) no
C42A C420 C41A 116.9(2) no
C42A C420 C421 125.5(2) no
C41A C420 C421 117.6(2) no
C422 C421 C426 118.2(2) no
C422 C421 C420 122.0(2) no
C426 C421 C420 119.8(2) no
C421 C422 C423 121.2(2) no
C421 C422 H422 119.4 no
C423 C422 H422 119.4 no
C424 C423 C422 119.6(2) no
C424 C423 H423 120.2 no
C422 C423 H423 120.2 no
O424 C424 C425 115.4(2) no
O424 C424 C423 124.9(2) no
C425 C424 C423 119.7(2) no
C424 O424 C427 117.6(2) no
O424 C427 H42A 109.5 no
O424 C427 H42B 109.5 no
H42A C427 H42B 109.5 no
O424 C427 H42C 109.5 no
H42A C427 H42C 109.5 no
H42B C427 H42C 109.5 no
C426 C425 C424 119.9(3) no
C426 C425 H425 120.0 no
C424 C425 H425 120.0 no
C425 C426 C421 121.4(2) no
C425 C426 H426 119.3 no
C421 C426 H426 119.3 no
C420 C42A C46A 118.5(2) no
C420 C42A C42B 124.9(2) no
C46A C42A C42B 116.6(2) no
C41 C42B C44A 118.1(2) no
C41 C42B C42A 123.0(2) no
C44A C42B C42A 118.9(2) no

loop_
_geom_bond_atom_site_label_1
_geom_bond_atom_site_label_2
_geom_bond_distance
_geom_bond_publ_flag
C11 C12 1.384(4) no
C11 C12B 1.400(3) no
C11 H11 0.95 no
C12 C13 1.383(4) no
C12 H12 0.95 no
C13 C14 1.379(4) no
C13 H13 0.95 no
C14 C14A 1.390(4) no
C14 H14 0.95 no
C14A C12B 1.404(3) no
C14A C15 1.500(4) no
C15 C16 1.517(3) no
C15 H15A 0.99 no
C15 H15B 0.99 no
C16 C16A 1.503(3) no
C16 H16A 0.99 no
C16 H16B 0.99 no
C16A N17 1.338(3) no
C16A C12A 1.433(3) no
N17 C17A 1.343(3) no
C17A N18 1.370(3) no
C17A C11A 1.398(3) no
N18 N19 1.381(3) no
N18 C181 1.421(3) no
C181 C186 1.380(4) no
C181 C182 1.383(4) no
C182 C183 1.392(4) no
C182 H182 0.95 no
C183 C184 1.377(4) no
C183 H183 0.95 no
C184 C185 1.372(4) no
C184 H184 0.95 no
C185 C186 1.388(4) no
C185 H185 0.95 no
C186 H186 0.95 no
N19 C110 1.321(3) no
C110 C11A 1.429(3) no
C110 C111 1.499(3) no
C111 H11A 0.98 no
C111 H11B 0.98 no
C111 H11C 0.98 no
C11A C120 1.407(3) no
C120 C12A 1.401(3) no
C120 C121 1.489(3) no
C121 C122 1.382(3) no
C121 C126 1.398(3) no
C122 C123 1.390(3) no
C122 H122 0.95 no
C123 C124 1.391(3) no
C123 H123 0.95 no
C124 O124 1.365(3) no
C124 C125 1.386(3) no
O124 C127 1.425(3) no
C127 H12A 0.98 no
C127 H12B 0.98 no
C127 H12C 0.98 no
C125 C126 1.373(3) no
C125 H125 0.95 no
C126 H126 0.95 no
C12A C12B 1.492(3) no
C21 C22 1.372(3) no
C21 C22B 1.403(3) no
C21 H21 0.95 no
C22 C23 1.381(4) no
C22 H22 0.95 no
C23 C24 1.386(3) no
C23 H23 0.95 no
C24 C24A 1.397(3) no
C24 H24 0.95 no
C24A C22B 1.407(3) no
C24A C25 1.505(3) no
C25 C26 1.520(3) no
C25 H25A 0.99 no
C25 H25B 0.99 no
C26 C26A 1.495(3) no
C26 H26A 0.99 no
C26 H26B 0.99 no
C26A N27 1.337(3) no
C26A C22A 1.432(3) no
N27 C27A 1.342(3) no
C27A N28 1.370(3) no
C27A C21A 1.401(3) no
N28 N29 1.376(3) no
N28 C281 1.424(3) no
C281 C286 1.385(4) no
C281 C282 1.387(3) no
C282 C283 1.381(4) no
C282 H282 0.95 no
C283 C284 1.384(4) no
C283 H283 0.95 no
C284 C285 1.380(4) no
C284 H284 0.95 no
C285 C286 1.388(3) no
C285 H285 0.95 no
C286 H286 0.95 no
N29 C210 1.316(3) no
C210 C21A 1.433(3) no
C210 C211 1.502(4) no
C211 H21A 0.98 no
C211 H21B 0.98 no
C211 H21C 0.98 no
C21A C220 1.416(3) no
C220 C22A 1.405(3) no
C220 C221 1.492(3) no
C221 C226 1.390(3) no
C221 C222 1.391(3) no
C222 C223 1.391(3) no
C222 H222 0.95 no
C223 C224 1.384(3) no
C223 H223 0.95 no
C224 O224 1.374(3) no
C224 C225 1.388(3) no
O224 C227 1.420(3) no
C227 H27A 0.98 no
C227 H27B 0.98 no
C227 H27C 0.98 no
C225 C226 1.375(3) no
C225 H225 0.95 no
C226 H226 0.95 no
C22A C22B 1.493(3) no
C31 C32 1.380(4) no
C31 C32B 1.403(3) no
C31 H31 0.95 no
C32 C33 1.385(4) no
C32 H32 0.95 no
C33 C34 1.393(4) no
C33 H33 0.95 no
C34 C34A 1.392(4) no
C34 H34 0.95 no
C34A C32B 1.406(3) no
C34A C35 1.499(3) no
C35 C36 1.521(3) no
C35 H35A 0.99 no
C35 H35B 0.99 no
C36 C36A 1.500(3) no
C36 H36A 0.99 no
C36 H36B 0.99 no
C36A N37 1.333(3) no
C36A C32A 1.435(3) no
N37 C37A 1.336(3) no
C37A N38 1.376(3) no
C37A C31A 1.397(3) no
N38 N39 1.387(3) no
N38 C381 1.424(3) no
C381 C386 1.380(3) no
C381 C382 1.389(3) no
C382 C383 1.382(3) no
C382 H382 0.95 no
C383 C384 1.376(4) no
C383 H383 0.95 no
C384 C385 1.372(4) no
C384 H384 0.95 no
C385 C386 1.391(3) no
C385 H385 0.95 no
C386 H386 0.95 no
N39 C310 1.318(3) no
C310 C31A 1.430(3) no
C310 C311 1.495(3) no
C311 H31A 0.98 no
C311 H31B 0.98 no
C311 H31C 0.98 no
C31A C320 1.407(3) no
C320 C32A 1.398(3) no
C320 C321 1.501(3) no
C321 C322 1.384(3) no
C321 C326 1.401(3) no
C322 C323 1.392(3) no
C322 H322 0.95 no
C323 C324 1.384(3) no
C323 H323 0.95 no
C324 O324 1.369(3) no
C324 C325 1.381(3) no
O324 C327 1.414(3) no
C327 H32A 0.98 no
C327 H32B 0.98 no
C327 H32C 0.98 no
C325 C326 1.380(3) no
C325 H325 0.95 no
C326 H326 0.95 no
C32A C32B 1.491(3) no
C41 C42 1.381(3) no
C41 C42B 1.403(3) no
C41 H41 0.95 no
C42 C43 1.378(4) no
C42 H42 0.95 no
C43 C44 1.382(4) no
C43 H43 0.95 no
C44 C44A 1.388(4) no
C44 H44 0.95 no
C44A C42B 1.408(4) no
C44A C45 1.502(3) no
C45 C46 1.522(3) no
C45 H45A 0.99 no
C45 H45B 0.99 no
C46 C46A 1.498(3) no
C46 H46A 0.99 no
C46 H46B 0.99 no
C46A N47 1.338(3) no
C46A C42A 1.426(3) no
N47 C47A 1.342(3) no
C47A N48 1.376(3) no
C47A C41A 1.392(3) no
N48 N49 1.387(3) no
N48 C481 1.419(3) no
C481 C486 1.378(3) no
C481 C482 1.391(4) no
C482 C483 1.386(4) no
C482 H482 0.95 no
C483 C484 1.378(4) no
C483 H483 0.95 no
C484 C485 1.378(4) no
C484 H484 0.95 no
C485 C486 1.390(3) no
C485 H485 0.95 no
C486 H486 0.95 no
N49 C410 1.316(3) no
C410 C41A 1.437(3) no
C410 C411 1.492(3) no
C411 H41A 0.98 no
C411 H41B 0.98 no
C411 H41C 0.98 no
C41A C420 1.411(3) no
C420 C42A 1.402(3) no
C420 C421 1.489(3) no
C421 C422 1.383(3) no
C421 C426 1.392(3) no
C422 C423 1.391(3) no
C422 H422 0.95 no
C423 C424 1.388(3) no
C423 H423 0.95 no
C424 O424 1.369(3) no
C424 C425 1.388(3) no
O424 C427 1.429(3) no
C427 H42A 0.98 no
C427 H42B 0.98 no
C427 H42C 0.98 no
C425 C426 1.376(3) no
C425 H425 0.95 no
C426 H426 0.95 no
C42A C42B 1.492(3) no

loop_
_geom_hbond_atom_site_label_D
_geom_hbond_atom_site_label_H
_geom_hbond_atom_site_label_A
_geom_hbond_site_symmetry_A
_geom_hbond_distance_DH
_geom_hbond_distance_HA
_geom_hbond_distance_DA
_geom_hbond_angle_DHA
_geom_hbond_publ_flag
C24 H24 N39 . 0.95 2.60 3.504(3) 159 y
C326 H326 N47 . 0.95 2.59 3.526(3) 168 y
C122 H122 Cg11 . 0.95 2.77 3.542(3) 139 y
C222 H222 Cg12 2_646 0.95 2.77 3.568(3) 142 y
C225 H225 Cg8 2_746 0.95 2.76 3.628(3) 152 y
C322 H322 Cg7 2_656 0.95 2.77 3.483(3) 132 y
C422 H422 Cg9 . 0.95 2.83 3.693(3) 152 y

loop_
_geom_torsion_atom_site_label_1
_geom_torsion_atom_site_label_2
_geom_torsion_atom_site_label_3
_geom_torsion_atom_site_label_4
_geom_torsion
_geom_torsion_publ_flag
C12B C11 C12 C13 0.3(4) no
C11 C12 C13 C14 0.8(4) no
C12 C13 C14 C14A -0.5(4) no
C13 C14 C14A C12B -1.0(4) no
C13 C14 C14A C15 176.5(3) no
C14 C14A C15 C16 -134.8(3) no
C12B C14A C15 C16 42.7(3) no
C14A C15 C16 C16A -59.6(3) no
C15 C16 C16A N17 -142.4(2) no
C15 C16 C16A C12A 36.6(3) no
C12A C16A N17 C17A -1.7(4) no
C16 C16A N17 C17A 177.3(2) no
C16A N17 C17A N18 -179.4(2) no
C16A N17 C17A C11A -1.6(4) no
N17 C17A N18 N19 175.8(2) no
C11A C17A N18 N19 -2.3(3) no
N17 C17A N18 C181 -2.8(4) no
C11A C17A N18 C181 179.0(2) no
C17A N18 C181 C186 26.4(4) no
N19 N18 C181 C186 -152.1(2) no
C17A N18 C181 C182 -153.5(3) no
N19 N18 C181 C182 28.0(4) no
C186 C181 C182 C183 2.1(4) no
N18 C181 C182 C183 -178.1(3) no
C181 C182 C183 C184 -0.7(5) no
C182 C183 C184 C185 -0.7(5) no
C183 C184 C185 C186 0.7(5) no
C182 C181 C186 C185 -2.0(4) no
N18 C181 C186 C185 178.1(2) no
C184 C185 C186 C181 0.6(4) no
C17A N18 N19 C110 1.2(3) no
C181 N18 N19 C110 180.0(2) no
N18 N19 C110 C11A 0.4(3) no
N18 N19 C110 C111 -176.8(2) no
N17 C17A C11A C120 2.7(4) no
N18 C17A C11A C120 -179.2(2) no
N17 C17A C11A C110 -175.6(2) no
N18 C17A C11A C110 2.5(3) no
N19 C110 C11A C17A -1.8(3) no
C111 C110 C11A C17A 175.0(3) no
N19 C110 C11A C120 -179.7(3) no
C111 C110 C11A C120 -2.9(5) no
C17A C11A C120 C12A -0.5(3) no
C110 C11A C120 C12A 177.2(3) no
C17A C11A C120 C121 178.2(2) no
C110 C11A C120 C121 -4.1(4) no
C12A C120 C121 C122 -67.0(3) no
C11A C120 C121 C122 114.5(3) no
C12A C120 C121 C126 115.1(3) no
C11A C120 C121 C126 -63.5(3) no
C126 C121 C122 C123 0.4(4) no
C120 C121 C122 C123 -177.6(2) no
C121 C122 C123 C124 -0.3(4) no
C122 C123 C124 O124 179.5(2) no
C122 C123 C124 C125 -0.9(4) no
C125 C124 O124 C127 176.6(2) no
C123 C124 O124 C127 -3.8(4) no
O124 C124 C125 C126 -178.3(2) no
C123 C124 C125 C126 2.0(4) no
C124 C125 C126 C121 -1.9(4) no
C122 C121 C126 C125 0.7(4) no
C120 C121 C126 C125 178.8(2) no
C11A C120 C12A C16A -2.4(3) no
C121 C120 C12A C16A 179.0(2) no
C11A C120 C12A C12B 176.2(2) no
C121 C120 C12A C12B -2.4(4) no
N17 C16A C12A C120 3.8(4) no
C16 C16A C12A C120 -175.2(2) no
N17 C16A C12A C12B -175.0(2) no
C16 C16A C12A C12B 6.1(3) no
C12 C11 C12B C14A -1.7(4) no
C12 C11 C12B C12A -177.7(2) no
C14 C14A C12B C11 2.0(4) no
C15 C14A C12B C11 -175.5(2) no
C14 C14A C12B C12A 178.2(2) no
C15 C14A C12B C12A 0.6(3) no
C120 C12A C12B C11 -29.1(4) no
C16A C12A C12B C11 149.5(2) no
C120 C12A C12B C14A 154.9(2) no
C16A C12A C12B C14A -26.5(3) no
C22B C21 C22 C23 0.6(4) no
C21 C22 C23 C24 0.6(4) no
C22 C23 C24 C24A -0.3(4) no
C23 C24 C24A C22B -1.2(4) no
C23 C24 C24A C25 175.9(2) no
C24 C24A C25 C26 -138.0(2) no
C22B C24A C25 C26 39.2(3) no
C24A C25 C26 C26A -58.5(3) no
C25 C26 C26A N27 -139.5(2) no
C25 C26 C26A C22A 38.8(3) no
C22A C26A N27 C27A 0.6(4) no
C26 C26A N27 C27A 178.8(2) no
C26A N27 C27A N28 -177.6(2) no
C26A N27 C27A C21A -1.3(4) no
N27 C27A N28 N29 176.1(2) no
C21A C27A N28 N29 -0.9(3) no
N27 C27A N28 C281 0.1(4) no
C21A C27A N28 C281 -176.9(2) no
C27A N28 C281 C286 -18.9(4) no
N29 N28 C281 C286 165.4(2) no
C27A N28 C281 C282 162.6(3) no
N29 N28 C281 C282 -13.1(3) no
C286 C281 C282 C283 -0.8(4) no
N28 C281 C282 C283 177.7(2) no
C281 C282 C283 C284 0.3(4) no
C282 C283 C284 C285 0.3(4) no
C283 C284 C285 C286 -0.5(4) no
C282 C281 C286 C285 0.6(4) no
N28 C281 C286 C285 -177.8(2) no
C284 C285 C286 C281 0.0(4) no
C27A N28 N29 C210 0.9(3) no
C281 N28 N29 C210 177.4(2) no
N28 N29 C210 C21A -0.5(3) no
N28 N29 C210 C211 179.4(2) no
N27 C27A C21A C220 -0.2(4) no
N28 C27A C21A C220 176.7(2) no
N27 C27A C21A C210 -176.4(2) no
N28 C27A C21A C210 0.5(3) no
N29 C210 C21A C27A 0.0(3) no
C211 C210 C21A C27A -179.9(3) no
N29 C210 C21A C220 -175.0(3) no
C211 C210 C21A C220 5.1(5) no
C27A C21A C220 C22A 2.4(3) no
C210 C21A C220 C22A 176.9(3) no
C27A C21A C220 C221 -176.1(2) no
C210 C21A C220 C221 -1.5(4) no
C22A C220 C221 C226 118.8(3) no
C21A C220 C221 C226 -62.8(3) no
C22A C220 C221 C222 -60.5(3) no
C21A C220 C221 C222 117.8(3) no
C226 C221 C222 C223 -0.3(4) no
C220 C221 C222 C223 179.0(2) no
C221 C222 C223 C224 0.2(4) no
C222 C223 C224 O224 -179.4(2) no
C222 C223 C224 C225 0.3(4) no
C223 C224 O224 C227 6.0(4) no
C225 C224 O224 C227 -173.7(2) no
O224 C224 C225 C226 178.9(2) no
C223 C224 C225 C226 -0.8(4) no
C224 C225 C226 C221 0.7(4) no
C222 C221 C226 C225 -0.1(4) no
C220 C221 C226 C225 -179.5(2) no
C21A C220 C22A C26A -3.0(3) no
C221 C220 C22A C26A 175.4(2) no
C21A C220 C22A C22B 177.0(2) no
C221 C220 C22A C22B -4.6(4) no
N27 C26A C22A C220 1.6(4) no
C26 C26A C22A C220 -176.5(2) no
N27 C26A C22A C22B -178.4(2) no
C26 C26A C22A C22B 3.4(3) no
C22 C21 C22B C24A -2.1(4) no
C22 C21 C22B C22A -180.0(2) no
C24 C24A C22B C21 2.3(3) no
C25 C24A C22B C21 -174.9(2) no
C24 C24A C22B C22A -179.7(2) no
C25 C24A C22B C22A 3.1(3) no
C220 C22A C22B C21 -28.1(4) no
C26A C22A C22B C21 151.9(2) no
C220 C22A C22B C24A 153.9(2) no
C26A C22A C22B C24A -26.0(3) no
C32B C31 C32 C33 -0.2(4) no
C31 C32 C33 C34 1.2(4) no
C32 C33 C34 C34A -0.9(4) no
C33 C34 C34A C32B -0.4(4) no
C33 C34 C34A C35 176.4(3) no
C34 C34A C35 C36 -135.8(3) no
C32B C34A C35 C36 41.1(3) no
C34A C35 C36 C36A -59.5(3) no
C35 C36 C36A N37 -140.8(2) no
C35 C36 C36A C32A 37.7(3) no
C32A C36A N37 C37A -1.5(4) no
C36 C36A N37 C37A 176.9(2) no
C36A N37 C37A N38 -176.1(2) no
C36A N37 C37A C31A -2.0(4) no
N37 C37A N38 N39 172.5(2) no
C31A C37A N38 N39 -2.6(3) no
N37 C37A N38 C381 -2.2(4) no
C31A C37A N38 C381 -177.3(2) no
C37A N38 C381 C386 -10.2(4) no
N39 N38 C381 C386 175.4(2) no
C37A N38 C381 C382 169.6(2) no
N39 N38 C381 C382 -4.7(3) no
C386 C381 C382 C383 -1.0(4) no
N38 C381 C382 C383 179.2(2) no
C381 C382 C383 C384 0.7(4) no
C382 C383 C384 C385 -0.1(4) no
C383 C384 C385 C386 -0.2(4) no
C382 C381 C386 C385 0.7(4) no
N38 C381 C386 C385 -179.5(2) no
C384 C385 C386 C381 0.0(4) no
C37A N38 N39 C310 1.3(3) no
C381 N38 N39 C310 176.8(2) no
N38 N39 C310 C31A 0.5(3) no
N38 N39 C310 C311 -176.4(2) no
N37 C37A C31A C320 3.5(4) no
N38 C37A C31A C320 178.6(2) no
N37 C37A C31A C310 -172.3(2) no
N38 C37A C31A C310 2.7(3) no
N39 C310 C31A C37A -2.0(3) no
C311 C310 C31A C37A 174.4(3) no
N39 C310 C31A C320 -176.8(3) no
C311 C310 C31A C320 -0.4(5) no
C37A C31A C320 C32A -1.5(3) no
C310 C31A C320 C32A 172.7(3) no
C37A C31A C320 C321 179.6(2) no
C310 C31A C320 C321 -6.1(4) no
C32A C320 C321 C322 -66.9(3) no
C31A C320 C321 C322 111.9(3) no
C32A C320 C321 C326 116.5(3) no
C31A C320 C321 C326 -64.8(3) no
C326 C321 C322 C323 -0.4(4) no
C320 C321 C322 C323 -177.1(2) no
C321 C322 C323 C324 0.4(4) no
C322 C323 C324 O324 179.1(2) no
C322 C323 C324 C325 -0.2(4) no
C325 C324 O324 C327 -171.2(2) no
C323 C324 O324 C327 9.4(4) no
O324 C324 C325 C326 -179.3(2) no
C323 C324 C325 C326 0.1(4) no
C324 C325 C326 C321 -0.2(4) no
C322 C321 C326 C325 0.3(4) no
C320 C321 C326 C325 177.1(2) no
C31A C320 C32A C36A -1.4(3) no
C321 C320 C32A C36A 177.3(2) no
C31A C320 C32A C32B 178.2(2) no
C321 C320 C32A C32B -3.0(4) no
N37 C36A C32A C320 3.2(4) no
C36 C36A C32A C320 -175.1(2) no
N37 C36A C32A C32B -176.5(2) no
C36 C36A C32A C32B 5.2(3) no
C32 C31 C32B C34A -1.2(4) no
C32 C31 C32B C32A -178.8(2) no
C34 C34A C32B C31 1.5(4) no
C35 C34A C32B C31 -175.5(2) no
C34 C34A C32B C32A 179.2(2) no
C35 C34A C32B C32A 2.2(3) no
C320 C32A C32B C31 -29.1(4) no
C36A C32A C32B C31 150.6(2) no
C320 C32A C32B C34A 153.4(2) no
C36A C32A C32B C34A -26.9(3) no
C42B C41 C42 C43 1.1(4) no
C41 C42 C43 C44 0.7(4) no
C42 C43 C44 C44A -1.2(4) no
C43 C44 C44A C42B 0.0(4) no
C43 C44 C44A C45 178.8(3) no
C44 C44A C45 C46 -138.5(3) no
C42B C44A C45 C46 40.3(3) no
C44A C45 C46 C46A -57.9(3) no
C45 C46 C46A N47 -141.9(2) no
C45 C46 C46A C42A 37.2(3) no
C42A C46A N47 C47A -2.5(4) no
C46 C46A N47 C47A 176.5(2) no
C46A N47 C47A N48 -176.7(2) no
C46A N47 C47A C41A -1.0(4) no
N47 C47A N48 N49 173.9(2) no
C41A C47A N48 N49 -2.5(3) no
N47 C47A N48 C481 -8.3(4) no
C41A C47A N48 C481 175.2(2) no
C47A N48 C481 C486 9.2(4) no
N49 N48 C481 C486 -173.2(2) no
C47A N48 C481 C482 -171.3(2) no
N49 N48 C481 C482 6.3(3) no
C486 C481 C482 C483 0.7(4) no
N48 C481 C482 C483 -178.8(3) no
C481 C482 C483 C484 -1.0(5) no
C482 C483 C484 C485 0.6(5) no
C483 C484 C485 C486 0.1(5) no
C482 C481 C486 C485 0.0(4) no
N48 C481 C486 C485 179.5(2) no
C484 C485 C486 C481 -0.4(4) no
C47A N48 N49 C410 1.8(3) no
C481 N48 N49 C410 -176.2(2) no
N48 N49 C410 C41A -0.4(3) no
N48 N49 C410 C411 179.1(2) no
N47 C47A C41A C420 2.9(4) no
N48 C47A C41A C420 179.4(2) no
N47 C47A C41A C410 -174.3(2) no
N48 C47A C41A C410 2.2(3) no
N49 C410 C41A C47A -1.1(3) no
C411 C410 C41A C47A 179.4(3) no
N49 C410 C41A C420 -177.5(3) no
C411 C410 C41A C420 3.0(5) no
C47A C41A C420 C42A -1.4(3) no
C410 C41A C420 C42A 174.7(3) no
C47A C41A C420 C421 177.2(2) no
C410 C41A C420 C421 -6.7(4) no
C42A C420 C421 C422 -70.2(3) no
C41A C420 C421 C422 111.4(3) no
C42A C420 C421 C426 111.5(3) no
C41A C420 C421 C426 -67.0(3) no
C426 C421 C422 C423 0.9(4) no
C420 C421 C422 C423 -177.5(2) no
C421 C422 C423 C424 -0.5(4) no
C422 C423 C424 O424 180.0(2) no
C422 C423 C424 C425 -0.6(4) no
C425 C424 O424 C427 178.4(2) no
C423 C424 O424 C427 -2.2(4) no
O424 C424 C425 C426 -179.3(2) no
C423 C424 C425 C426 1.2(4) no
C424 C425 C426 C421 -0.8(4) no
C422 C421 C426 C425 -0.2(4) no
C420 C421 C426 C425 178.2(2) no
C41A C420 C42A C46A -1.7(3) no
C421 C420 C42A C46A 179.9(2) no
C41A C420 C42A C42B 178.8(2) no
C421 C420 C42A C42B 0.3(4) no
N47 C46A C42A C420 3.9(4) no
C46 C46A C42A C420 -175.1(2) no
N47 C46A C42A C42B -176.5(2) no
C46 C46A C42A C42B 4.5(3) no
C42 C41 C42B C44A -2.2(4) no
C42 C41 C42B C42A 179.2(2) no
C44 C44A C42B C41 1.7(4) no
C45 C44A C42B C41 -177.1(2) no
C44 C44A C42B C42A -179.7(2) no
C45 C44A C42B C42A 1.5(3) no
C420 C42A C42B C41 -27.4(4) no
C46A C42A C42B C41 153.1(2) no
C420 C42A C42B C44A 154.1(2) no
C46A C42A C42B C44A -25.5(3) no

loop_
_cod_related_entry_id
_cod_related_entry_database
_cod_related_entry_code
1 ChemSpider 30654490
